data_7228929
loop_
_publ_author_name
'Du, Xuan-Xuan'
'Huang, Rong'
'Yang, Chang-Long'
'Lin, Jun'
'Yan, Sheng-Jiao'

_publ_section_title
;
 Synthesis and evaluation of the antitumor activity of highly
 functionalised pyridin-2-ones and pyrimidin-4-ones
;
_journal_issue 64
_journal_name_full 'RSC Adv.'
_journal_page_first 40067
_journal_paper_doi 10.1039/C7RA06466G
_journal_volume 7
_journal_year 2017
_chemical_formula_sum 'C11 H14 N4 O3 S'
_chemical_formula_weight 282.32
_chemical_name_systematic
;
 ?
;
_space_group_crystal_system monoclinic
_space_group_IT_number 14
_space_group_name_Hall '-P 2yn'
_space_group_name_H-M_alt 'P 1 21/n 1'
_symmetry_space_group_name_Hall '-P 2yn'
_symmetry_space_group_name_H-M 'P 1 21/n 1'
_atom_sites_solution_hydrogens geom
_audit_creation_method SHELXL-2014
_audit_update_record
;
2017-05-31 deposited with the CCDC.
2017-08-09 downloaded from the CCDC.
;
_cell_angle_alpha 90
_cell_angle_beta 96.932(10)
_cell_angle_gamma 90
_cell_formula_units_Z 4
_cell_length_a 5.033(4)
_cell_length_b 14.483(12)
_cell_length_c 19.140(16)
_cell_measurement_reflns_used 6990
_cell_measurement_temperature 293(2)
_cell_measurement_theta_max 28.2795
_cell_measurement_theta_min 0.844656
_cell_volume 1385(2)
_computing_cell_refinement 'Bruker SMART'
_computing_data_collection 'Bruker SMART'
_computing_data_reduction 'Bruker SAINT'
_computing_molecular_graphics 'SHELXL-2014 (Sheldrick, 2014)'
_computing_publication_material 'SHELXL-2014 (Sheldrick, 2014)'
_computing_structure_refinement 'SHELXL-2014 (Sheldrick, 2014)'
_computing_structure_solution 'SHELXL-2014 (Sheldrick, 2014)'
_diffrn_ambient_temperature 293(2)
_diffrn_measured_fraction_theta_full 1.000
_diffrn_measured_fraction_theta_max 0.967
_diffrn_measurement_device_type 'CCD area detector'
_diffrn_measurement_method 'phi and omega scans'
_diffrn_radiation_type MoK\a
_diffrn_radiation_wavelength 0.71073
_diffrn_reflns_av_R_equivalents 0.0346
_diffrn_reflns_av_unetI/netI 0.0323
_diffrn_reflns_Laue_measured_fraction_full 1.000
_diffrn_reflns_Laue_measured_fraction_max 0.967
_diffrn_reflns_limit_h_max 6
_diffrn_reflns_limit_h_min -6
_diffrn_reflns_limit_k_max 19
_diffrn_reflns_limit_k_min -18
_diffrn_reflns_limit_l_max 24
_diffrn_reflns_limit_l_min -24
_diffrn_reflns_number 12559
_diffrn_reflns_point_group_measured_fraction_full 1.000
_diffrn_reflns_point_group_measured_fraction_max 0.967
_diffrn_reflns_theta_full 25.242
_diffrn_reflns_theta_max 27.885
_diffrn_reflns_theta_min 1.768
_diffrn_source 'fine-focus sealed tube'
_exptl_absorpt_coefficient_mu 0.244
_exptl_absorpt_correction_T_max 0.955
_exptl_absorpt_correction_T_min 0.918
_exptl_absorpt_correction_type multi-scan
_exptl_absorpt_process_details sadabs
_exptl_crystal_colour RED
_exptl_crystal_density_diffrn 1.354
_exptl_crystal_description block
_exptl_crystal_F_000 592
_exptl_crystal_size_max 0.360
_exptl_crystal_size_mid 0.220
_exptl_crystal_size_min 0.190
_refine_diff_density_max 0.657
_refine_diff_density_min -0.688
_refine_diff_density_rms 0.057
_refine_ls_extinction_method none
_refine_ls_goodness_of_fit_ref 1.063
_refine_ls_hydrogen_treatment constr
_refine_ls_matrix_type full
_refine_ls_number_parameters 174
_refine_ls_number_reflns 3203
_refine_ls_number_restraints 0
_refine_ls_restrained_S_all 1.063
_refine_ls_R_factor_all 0.0980
_refine_ls_R_factor_gt 0.0669
_refine_ls_shift/su_max 0.003
_refine_ls_shift/su_mean 0.000
_refine_ls_structure_factor_coef Fsqd
_refine_ls_weighting_details 'w=1/[\s^2^(Fo^2^)+(0.1113P)^2^+0.8311P] where P=(Fo^2^+2Fc^2^)/3'
_refine_ls_weighting_scheme calc
_refine_ls_wR_factor_gt 0.2032
_refine_ls_wR_factor_ref 0.2280
_reflns_Friedel_coverage 0.000
_reflns_number_gt 2082
_reflns_number_total 3203
_reflns_threshold_expression 'I > 2\s(I)'
_cod_data_source_file c7ra06466g2.cif
_cod_data_source_block 1_CCDC1
_cod_database_code 7228929
_shelx_space_group_comment
;
The symmetry employed for this shelxl refinement is uniquely defined
by the following loop, which should always be used as a source of
symmetry information in preference to the above space-group names.
They are only intended as comments.
;
_shelx_estimated_absorpt_t_min 0.917
_shelx_estimated_absorpt_t_max 0.955
_shelxl_version_number 2014-3

loop_
_space_group_symop_operation_xyz
'x, y, z'
'-x+1/2, y+1/2, -z+1/2'
'-x, -y, -z'
'x-1/2, -y-1/2, z-1/2'

loop_
_atom_site_label
_atom_site_type_symbol
_atom_site_fract_x
_atom_site_fract_y
_atom_site_fract_z
_atom_site_U_iso_or_equiv
_atom_site_adp_type
_atom_site_occupancy
_atom_site_site_symmetry_order
_atom_site_calc_flag
_atom_site_refinement_flags_posn
_atom_site_refinement_flags_adp
N1 N 0.5643(6) 0.34840(19) 0.17101(16) 0.0622(7) Uani 1 1 d . .
N2 N 0.3196(5) 0.12212(17) 0.22673(13) 0.0493(6) Uani 1 1 d . .
N3 N 0.6038(5) 0.17191(16) 0.14373(13) 0.0496(6) Uani 1 1 d . .
N4 N 0.5845(9) -0.1586(2) 0.1184(2) 0.0931(11) Uani 1 1 d . .
O1 O 0.7914(6) 0.3676(2) 0.19359(19) 0.0958(10) Uani 1 1 d . .
O2 O 0.4460(8) 0.3740(2) 0.11574(17) 0.1033(11) Uani 1 1 d . .
O3 O 0.1946(5) -0.02986(17) 0.23139(13) 0.0679(7) Uani 1 1 d . .
S1 S 0.84165(19) 0.06059(7) 0.05889(5) 0.0672(3) Uani 1 1 d . .
C1 C 0.4155(7) 0.2868(2) 0.21498(19) 0.0629(9) Uani 1 1 d . .
H1A H 0.2270 0.3028 0.2088 0.075 Uiso 1 1 calc R U
H1B H 0.4830 0.2946 0.2643 0.075 Uiso 1 1 calc R U
C2 C 0.4508(6) 0.1876(2) 0.19331(16) 0.0476(7) Uani 1 1 d . .
C3 C 0.3304(6) 0.0277(2) 0.20628(16) 0.0504(7) Uani 1 1 d . .
C4 C 0.5113(6) 0.0108(2) 0.15441(15) 0.0497(7) Uani 1 1 d . .
C5 C 0.5490(7) -0.0833(2) 0.13422(18) 0.0623(8) Uani 1 1 d . .
C6 C 0.6368(6) 0.0827(2) 0.12410(15) 0.0478(7) Uani 1 1 d . .
C7 C 0.9251(9) 0.1742(3) 0.0303(2) 0.0787(11) Uani 1 1 d . .
H7A H 0.7642 0.2063 0.0125 0.118 Uiso 1 1 calc R U
H7B H 1.0395 0.1690 -0.0062 0.118 Uiso 1 1 calc R U
H7C H 1.0162 0.2077 0.0693 0.118 Uiso 1 1 calc R U
C8 C 0.1599(7) 0.1433(3) 0.28530(18) 0.0644(9) Uani 1 1 d . .
H8A H 0.0259 0.0955 0.2874 0.077 Uiso 1 1 calc R U
H8B H 0.0671 0.2014 0.2756 0.077 Uiso 1 1 calc R U
C9 C 0.3307(13) 0.1496(6) 0.3566(3) 0.141(3) Uani 1 1 d . .
H9A H 0.4289 0.2072 0.3563 0.170 Uiso 1 1 calc R U
H9B H 0.2066 0.1568 0.3913 0.170 Uiso 1 1 calc R U
C10 C 0.5010(13) 0.0884(7) 0.3814(3) 0.159(3) Uani 1 1 d . .
H10A H 0.6307 0.0823 0.3481 0.190 Uiso 1 1 calc R U
H10B H 0.4059 0.0301 0.3811 0.190 Uiso 1 1 calc R U
C11 C 0.6589(11) 0.0988(5) 0.4544(2) 0.1116(18) Uani 1 1 d . .
H11A H 0.7758 0.1512 0.4546 0.167 Uiso 1 1 calc R U
H11B H 0.7631 0.0441 0.4656 0.167 Uiso 1 1 calc R U
H11C H 0.5370 0.1077 0.4887 0.167 Uiso 1 1 calc R U

loop_
_atom_site_aniso_label
_atom_site_aniso_U_11
_atom_site_aniso_U_22
_atom_site_aniso_U_33
_atom_site_aniso_U_23
_atom_site_aniso_U_13
_atom_site_aniso_U_12
N1 0.0732(19) 0.0460(14) 0.0686(19) -0.0006(13) 0.0136(15) 0.0068(13)
N2 0.0478(13) 0.0493(14) 0.0524(14) 0.0000(11) 0.0124(11) 0.0041(10)
N3 0.0546(14) 0.0431(13) 0.0529(14) 0.0008(11) 0.0137(11) 0.0031(10)
N4 0.122(3) 0.0510(18) 0.106(3) -0.0141(17) 0.013(2) 0.0088(18)
O1 0.0685(17) 0.095(2) 0.125(3) -0.0165(19) 0.0157(17) -0.0193(15)
O2 0.140(3) 0.093(2) 0.0753(19) 0.0210(17) 0.0054(19) 0.033(2)
O3 0.0750(16) 0.0560(13) 0.0756(16) 0.0110(12) 0.0205(12) -0.0087(11)
S1 0.0807(6) 0.0654(6) 0.0605(6) -0.0039(4) 0.0291(4) 0.0110(4)
C1 0.070(2) 0.0479(17) 0.075(2) -0.0061(16) 0.0239(17) 0.0024(15)
C2 0.0475(15) 0.0433(15) 0.0524(16) -0.0006(12) 0.0070(12) 0.0036(12)
C3 0.0530(16) 0.0438(15) 0.0545(17) 0.0063(13) 0.0068(13) 0.0019(13)
C4 0.0551(16) 0.0413(15) 0.0522(16) 0.0012(12) 0.0048(13) 0.0047(12)
C5 0.075(2) 0.0506(19) 0.062(2) -0.0014(15) 0.0085(16) 0.0058(16)
C6 0.0497(15) 0.0495(16) 0.0440(15) -0.0016(12) 0.0055(12) 0.0055(12)
C7 0.092(3) 0.087(3) 0.061(2) 0.0056(19) 0.0251(19) -0.013(2)
C8 0.0575(19) 0.077(2) 0.062(2) -0.0012(17) 0.0215(16) 0.0082(16)
C9 0.123(4) 0.242(8) 0.064(3) 0.013(4) 0.032(3) 0.078(5)
C10 0.105(4) 0.296(11) 0.074(3) -0.010(5) 0.011(3) 0.052(6)
C11 0.119(4) 0.133(5) 0.078(3) 0.004(3) -0.010(3) -0.007(3)

loop_
_atom_type_symbol
_atom_type_description
_atom_type_scat_dispersion_real
_atom_type_scat_dispersion_imag
_atom_type_scat_source
C C 0.0033 0.0016 'International Tables Vol C Tables 4.2.6.8 and 6.1.1.4'
H H 0.0000 0.0000 'International Tables Vol C Tables 4.2.6.8 and 6.1.1.4'
N N 0.0061 0.0033 'International Tables Vol C Tables 4.2.6.8 and 6.1.1.4'
O O 0.0106 0.0060 'International Tables Vol C Tables 4.2.6.8 and 6.1.1.4'
S S 0.1246 0.1234 'International Tables Vol C Tables 4.2.6.8 and 6.1.1.4'

loop_
_geom_angle_atom_site_label_1
_geom_angle_atom_site_label_2
_geom_angle_atom_site_label_3
_geom_angle
O1 N1 O2 126.1(4)
O1 N1 C1 117.1(3)
O2 N1 C1 116.8(3)
C2 N2 C3 120.2(2)
C2 N2 C8 123.3(3)
C3 N2 C8 116.5(3)
C2 N3 C6 117.8(3)
C6 S1 C7 103.33(17)
N1 C1 C2 109.3(3)
N1 C1 H1A 109.8
C2 C1 H1A 109.8
N1 C1 H1B 109.8
C2 C1 H1B 109.8
H1A C1 H1B 108.3
N3 C2 N2 125.5(3)
N3 C2 C1 117.5(3)
N2 C2 C1 117.0(3)
O3 C3 N2 120.6(3)
O3 C3 C4 125.9(3)
N2 C3 C4 113.5(3)
C6 C4 C5 121.3(3)
C6 C4 C3 121.2(3)
C5 C4 C3 117.4(3)
N4 C5 C4 178.7(4)
N3 C6 C4 121.5(3)
N3 C6 S1 118.3(2)
C4 C6 S1 120.2(2)
S1 C7 H7A 109.5
S1 C7 H7B 109.5
H7A C7 H7B 109.5
S1 C7 H7C 109.5
H7A C7 H7C 109.5
H7B C7 H7C 109.5
N2 C8 C9 112.9(3)
N2 C8 H8A 109.0
C9 C8 H8A 109.0
N2 C8 H8B 109.0
C9 C8 H8B 109.0
H8A C8 H8B 107.8
C10 C9 C8 124.6(7)
C10 C9 H9A 106.2
C8 C9 H9A 106.2
C10 C9 H9B 106.2
C8 C9 H9B 106.2
H9A C9 H9B 106.4
C9 C10 C11 121.3(7)
C9 C10 H10A 107.0
C11 C10 H10A 107.0
C9 C10 H10B 107.0
C11 C10 H10B 107.0
H10A C10 H10B 106.7
C10 C11 H11A 109.5
C10 C11 H11B 109.5
H11A C11 H11B 109.5
C10 C11 H11C 109.5
H11A C11 H11C 109.5
H11B C11 H11C 109.5

loop_
_geom_bond_atom_site_label_1
_geom_bond_atom_site_label_2
_geom_bond_distance
N1 O1 1.205(4)
N1 O2 1.208(4)
N1 C1 1.489(4)
N2 C2 1.359(4)
N2 C3 1.425(4)
N2 C8 1.488(4)
N3 C2 1.312(4)
N3 C6 1.362(4)
N4 C5 1.152(5)
O3 C3 1.214(4)
S1 C6 1.742(3)
S1 C7 1.799(4)
C1 C2 1.512(5)
C1 H1A 0.9700
C1 H1B 0.9700
C3 C4 1.446(4)
C4 C6 1.381(4)
C4 C5 1.436(4)
C7 H7A 0.9600
C7 H7B 0.9600
C7 H7C 0.9600
C8 C9 1.525(7)
C8 H8A 0.9700
C8 H8B 0.9700
C9 C10 1.283(8)
C9 H9A 0.9700
C9 H9B 0.9700
C10 C11 1.529(7)
C10 H10A 0.9700
C10 H10B 0.9700
C11 H11A 0.9600
C11 H11B 0.9600
C11 H11C 0.9600

loop_
_geom_hbond_atom_site_label_D
_geom_hbond_atom_site_label_H
_geom_hbond_atom_site_label_A
_geom_hbond_distance_DH
_geom_hbond_distance_HA
_geom_hbond_distance_DA
_geom_hbond_angle_DHA
_geom_hbond_site_symmetry_A
C1 H1A O1 0.97 2.37 3.330(5) 170.5 1_455
C1 H1A O1 0.97 2.37 3.330(5) 170.5 1_455
C1 H1A O1 0.97 2.37 3.330(5) 170.5 1_455
C1 H1A O1 0.97 2.37 3.330(5) 170.5 1_455

loop_
_geom_torsion_atom_site_label_1
_geom_torsion_atom_site_label_2
_geom_torsion_atom_site_label_3
_geom_torsion_atom_site_label_4
_geom_torsion
O1 N1 C1 C2 -92.0(4)
O2 N1 C1 C2 87.6(4)
C6 N3 C2 N2 -0.5(4)
C6 N3 C2 C1 179.9(3)
C3 N2 C2 N3 -3.3(4)
C8 N2 C2 N3 176.7(3)
C3 N2 C2 C1 176.3(3)
C8 N2 C2 C1 -3.7(4)
N1 C1 C2 N3 1.9(4)
N1 C1 C2 N2 -177.8(3)
C2 N2 C3 O3 -173.3(3)
C8 N2 C3 O3 6.7(4)
C2 N2 C3 C4 6.2(4)
C8 N2 C3 C4 -173.8(3)
O3 C3 C4 C6 173.5(3)
N2 C3 C4 C6 -5.9(4)
O3 C3 C4 C5 -4.7(5)
N2 C3 C4 C5 175.8(3)
C2 N3 C6 C4 0.9(4)
C2 N3 C6 S1 -179.4(2)
C5 C4 C6 N3 -179.2(3)
C3 C4 C6 N3 2.6(4)
C5 C4 C6 S1 1.1(4)
C3 C4 C6 S1 -177.1(2)
C7 S1 C6 N3 -5.8(3)
C7 S1 C6 C4 173.9(3)
C2 N2 C8 C9 -83.5(5)
C3 N2 C8 C9 96.5(5)
N2 C8 C9 C10 -50.5(9)
C8 C9 C10 C11 -178.3(5)
